data_2005992
loop_
_publ_author_name
'Carre\'on, O. Y.'
'Leyva, M. A.'
'Fern\'andez-G., J. M.'
'P\'enicaud, A.'

_publ_contact_author
;
             Dr Alain P\'enicaud
             Centre de Recherche Paul Pascal
                     CNRS
             Universit\'e de Bordeaux-I
             Avenue Schweitzer
             F-33600 Pessac
                     France
;
_publ_section_title
;(Acetonitrile-<i>N</i>)(\h^5^-cyclopentadienyl)bis(triphenylphosphine-<i>P</i>)ruthenium(II)
 Tetrafluoroborate
;
_journal_issue 3
_journal_name_full 'Acta Crystallographica Section C'
_journal_page_first 301
_journal_page_last 302
_journal_paper_doi 10.1107/S0108270196013674
_journal_volume 53
_journal_year 1997
_chemical_formula_iupac '[Ru (C5 H5) (C2 H3 N) (C18 H15 P)2] B F4'
_chemical_formula_moiety ' C43 H38 N1 P2 Ru1 1+ ,  B1 F4  1-'
_chemical_formula_sum 'C43 H38 B F4 N P2 Ru'
_chemical_formula_weight 818.60
_chemical_name_systematic
;
acetonitrile(\h^5^-cyclopentadienyl)bis(triphenylphosphine)
ruthenium(II) tetrafluoroborate
;
_space_group_IT_number 14
_symmetry_cell_setting monoclinic
_symmetry_space_group_name_Hall '-P 2ybc'
_symmetry_space_group_name_H-M 'P 1 21/c 1'
_audit_creation_method CRYSTALS
_cell_angle_alpha 90
_cell_angle_beta 90.28(2)
_cell_angle_gamma 90
_cell_formula_units_Z 4
_cell_length_a 10.320(4)
_cell_length_b 17.062(8)
_cell_length_c 21.803(1)
_cell_measurement_reflns_used 24
_cell_measurement_temperature 293
_cell_measurement_theta_max 12
_cell_measurement_theta_min 11
_cell_volume 3839(2)
_computing_cell_refinement 'CAD-4 Software'
_computing_data_collection 'CAD-4 Software (Enraf-Nonius, 1989)'
_computing_data_reduction 'RC93 (Watkin, Prout & Lilley, 1994)'
_computing_molecular_graphics 'CAMERON (Watkin, Prout & Pearce,  1996)'
_computing_publication_material CRYSTALS
_computing_structure_refinement 'CRYSTALS (Watkin, Prout, Carruthers & Betteridge, 1996)'
_computing_structure_solution 'SHELXS86 (Sheldrick, 1985)'
_diffrn_ambient_temperature 293
_diffrn_measurement_device '  Enraf-Nonius CAD4 '
_diffrn_measurement_method 2\q/\w
_diffrn_radiation_monochromator graphite
_diffrn_radiation_type 'Mo K\a'
_diffrn_radiation_wavelength 0.71069
_diffrn_reflns_av_R_equivalents 0.03
_diffrn_reflns_limit_h_max 12
_diffrn_reflns_limit_h_min -12
_diffrn_reflns_limit_k_max 20
_diffrn_reflns_limit_k_min 0
_diffrn_reflns_limit_l_max 0
_diffrn_reflns_limit_l_min -25
_diffrn_reflns_number 6454
_diffrn_reflns_theta_max 25.00
_diffrn_reflns_theta_min 2.00
_diffrn_standards_decay_% 1.9
_diffrn_standards_interval_time 60
_diffrn_standards_number 3
_exptl_absorpt_coefficient_mu 0.53
_exptl_absorpt_correction_T_max 0.95
_exptl_absorpt_correction_T_min 0.71
_exptl_absorpt_correction_type '\y scans (North, Phillips & Mathews, 1968)'
_exptl_absorpt_process_details '\y scan'
_exptl_crystal_colour ' yellow '
_exptl_crystal_density_diffrn 1.42
_exptl_crystal_description ' parallelepiped '
_exptl_crystal_F_000 1672
_exptl_crystal_size_max 0.2
_exptl_crystal_size_mid 0.1
_exptl_crystal_size_min 0.1
_refine_diff_density_max 0.94
_refine_diff_density_min -0.52
_refine_ls_extinction_coef 13.749
_refine_ls_extinction_method 'Larson (1970)'
_refine_ls_goodness_of_fit_obs 1.0650
_refine_ls_hydrogen_treatment 'H atoms placed geometrically after each cycle'
_refine_ls_matrix_type full
_refine_ls_number_parameters 470
_refine_ls_number_reflns 4722
_refine_ls_R_factor_obs 0.0399
_refine_ls_shift/esd_max 0.318
_refine_ls_structure_factor_coef F
_refine_ls_weighting_scheme 'Weighting scheme: Chebychev polynomial (Carruthers & Watkin, 1979)'
_refine_ls_wR_factor_obs 0.0489
_reflns_number_observed 4722
_reflns_number_total 6164
_reflns_observed_criterion >3.00\s(I)
_cod_data_source_file fr1009.cif
_cod_data_source_block CRYSTALS
_cod_depositor_comments
;
 Adding the _atom_site_type_symbol data item and removing spaces from
 the _atom_type_symbol data values.

 Antanas Vaitkus,
 2018-03-23

The following automatic conversions were performed:
'_symmetry_cell_setting' value 'Monoclinic ' changed to 'monoclinic'
according to '/home/saulius/struct/CIF-dictionaries/cif_core.dic'
dictionary named 'cif_core.dic' version 2.4.1 from 2010-06-29.

Automatic conversion script
Id: cif_fix_enum 1527 2010-12-29 10:47:43Z saulius 

The following automatic conversions were performed:

'_symmetry_cell_setting' value 'Monoclinic ' changed to 'monoclinic'
according to /home/saulius/struct/CIF-dictionaries/cif_core.dic
dictionary named 'cif_core.dic' version 2.4.1 from 2010-06-29.

Automatic conversion script
Id: cif_fix_values 1715 2011-07-08 13:25:40Z adriana 
;
_cod_original_sg_symbol_H-M 'P 21/c'
_cod_original_formula_sum ' C43 H38 B1 F4 N1 P2 Ru1'
_cod_database_code 2005992

loop_
_symmetry_equiv_pos_as_xyz
x,y,z
-x,-y,-z
-x,y+1/2,-z+1/2
x,-y+1/2,z+1/2

loop_
_atom_site_aniso_label
_atom_site_aniso_U_11
_atom_site_aniso_U_12
_atom_site_aniso_U_13
_atom_site_aniso_U_22
_atom_site_aniso_U_23
_atom_site_aniso_U_33
Ru1 0.0364(2) -0.0022(1) 0.0040(1) 0.0370(2) 0.0033(1) 0.0275(2)
P1 0.0347(4) 0.0014(4) 0.0042(3) 0.0354(5) 0.0023(4) 0.0315(4)
P2 0.0392(5) 0.0013(4) 0.0038(4) 0.0323(5) 0.0006(4) 0.0382(5)
N1 0.065(2) -0.015(2) -0.004(2) 0.055(2) 0.004(2) 0.039(2)
C1 0.090(4) -0.022(3) 0.016(2) 0.065(3) 0.013(2) 0.041(2)
C2 0.049(2) 0.001(3) 0.015(2) 0.108(4) 0.010(2) 0.038(2)
C3 0.073(3) 0.010(2) 0.020(2) 0.065(3) 0.005(2) 0.033(2)
C4 0.063(3) -0.003(2) 0.005(2) 0.070(3) 0.000(2) 0.028(2)
C5 0.068(3) 0.011(2) 0.006(2) 0.071(3) 0.017(2) 0.031(2)
C6 0.142(6) -0.068(5) -0.019(3) 0.108(5) 0.014(3) 0.052(3)
C7 0.38(2) -0.23(1) -0.072(9) 0.26(1) 0.006(7) 0.093(6)
C11 0.038(2) 0.003(2) 0.003(1) 0.043(2) 0.000(2) 0.036(2)
C12 0.046(2) 0.002(2) 0.004(2) 0.048(2) -0.006(2) 0.054(2)
C13 0.065(3) 0.011(2) -0.005(2) 0.052(3) -0.022(2) 0.064(3)
C14 0.050(3) 0.018(2) 0.003(2) 0.078(3) -0.024(3) 0.068(3)
C15 0.038(2) 0.006(2) 0.010(2) 0.083(4) -0.006(3) 0.074(3)
C16 0.041(2) 0.002(2) 0.007(2) 0.054(2) 0.005(2) 0.065(3)
C21 0.036(2) 0.007(1) 0.006(2) 0.037(2) 0.007(2) 0.046(2)
C22 0.041(2) 0.001(2) 0.001(2) 0.039(2) 0.002(2) 0.057(2)
C23 0.042(2) 0.003(2) -0.003(2) 0.046(2) -0.004(2) 0.088(3)
C24 0.041(2) -0.004(2) 0.018(2) 0.046(2) 0.013(3) 0.106(4)
C25 0.049(2) -0.000(2) 0.022(2) 0.055(3) 0.016(2) 0.078(3)
C26 0.043(2) 0.002(2) 0.010(2) 0.051(2) 0.012(2) 0.056(2)
C31 0.042(2) 0.000(2) 0.003(1) 0.040(2) 0.008(2) 0.032(2)
C32 0.059(3) 0.019(2) 0.005(2) 0.062(2) -0.003(2) 0.040(2)
C33 0.071(3) 0.013(2) 0.008(2) 0.068(3) -0.009(2) 0.042(2)
C34 0.058(2) -0.007(2) 0.001(2) 0.070(3) -0.000(2) 0.039(2)
C35 0.064(3) 0.015(2) -0.009(2) 0.068(3) 0.005(2) 0.043(2)
C36 0.056(2) 0.009(2) -0.002(2) 0.054(2) 0.001(2) 0.045(2)
C41 0.037(2) -0.001(2) 0.003(2) 0.047(2) 0.005(2) 0.041(2)
C42 0.044(2) 0.007(2) 0.001(2) 0.051(2) -0.007(2) 0.053(2)
C43 0.047(2) -0.001(2) -0.002(2) 0.072(3) -0.010(2) 0.055(3)
C44 0.041(2) -0.001(2) -0.001(2) 0.094(4) -0.002(2) 0.050(2)
C45 0.059(3) 0.007(2) -0.010(2) 0.070(3) 0.018(2) 0.064(3)
C46 0.052(2) 0.007(2) -0.004(2) 0.053(2) 0.010(2) 0.057(2)
C51 0.057(2) 0.004(2) 0.000(2) 0.035(2) 0.002(2) 0.052(2)
C52 0.071(3) 0.002(2) -0.001(2) 0.045(2) 0.007(2) 0.056(3)
C53 0.110(4) -0.013(3) -0.004(3) 0.043(3) 0.007(2) 0.074(3)
C54 0.117(5) 0.014(3) -0.005(3) 0.037(2) 0.000(2) 0.080(4)
C55 0.094(4) 0.023(3) 0.001(3) 0.046(3) -0.011(3) 0.091(4)
C56 0.064(3) 0.016(2) 0.008(2) 0.045(2) -0.006(2) 0.083(3)
C61 0.040(2) 0.013(2) 0.008(2) 0.039(2) 0.002(2) 0.046(2)
C62 0.052(2) 0.008(2) 0.009(2) 0.052(2) -0.001(2) 0.050(2)
C63 0.076(3) 0.024(3) 0.015(2) 0.077(3) -0.003(2) 0.047(2)
C64 0.086(3) 0.003(3) 0.030(3) 0.065(3) 0.009(2) 0.061(3)
C65 0.075(3) -0.005(2) 0.030(3) 0.063(3) 0.008(3) 0.071(3)
C66 0.057(2) -0.009(2) 0.012(2) 0.051(2) 0.001(2) 0.051(2)
B1 0.079(4) -0.010(3) -0.007(4) 0.052(3) 0.009(3) 0.097(5)
F1 0.146(4) 0.017(2) 0.047(3) 0.078(2) 0.022(3) 0.166(4)
F2 0.120(4) -0.032(3) -0.066(5) 0.149(5) 0.046(5) 0.283(8)
F3 0.33(1) 0.065(6) -0.034(7) 0.163(5) -0.097(5) 0.194(6)
F4 0.164(5) -0.094(5) -0.020(5) 0.235(7) 0.116(6) 0.216(7)

loop_
_atom_site_label
_atom_site_type_symbol
_atom_site_occupancy
_atom_site_fract_x
_atom_site_fract_y
_atom_site_fract_z
_atom_site_U_iso_or_equiv
_atom_site_thermal_displace_type
Ru1 Ru 1.0000 0.06987(3) 0.72163(2) 0.15726(1) 0.0330 Uani
P1 P 1.0000 0.04070(8) 0.82872(5) 0.09132(4) 0.0336 Uani
P2 P 1.0000 0.28004(9) 0.67977(5) 0.12948(4) 0.0363 Uani
N1 N 1.0000 -0.0154(4) 0.6501(2) 0.0938(2) 0.0504 Uani
C1 C 1.0000 -0.0167(5) 0.6537(3) 0.2330(2) 0.0563 Uani
C2 C 1.0000 -0.0933(4) 0.7227(3) 0.2222(2) 0.0558 Uani
C3 C 1.0000 -0.0127(5) 0.7880(3) 0.2347(2) 0.0504 Uani
C4 C 1.0000 0.1112(4) 0.7608(3) 0.2516(2) 0.0493 Uani
C5 C 1.0000 0.1077(5) 0.6776(3) 0.2507(2) 0.0498 Uani
C6 C 1.0000 -0.0778(8) 0.6106(4) 0.0645(3) 0.0811 Uani
C7 C 1.0000 -0.158(1) 0.5610(8) 0.0258(4) 0.1484 Uani
C11 C 1.0000 -0.0864(3) 0.8966(2) 0.1168(2) 0.0389 Uani
C12 C 1.0000 -0.0653(4) 0.9776(2) 0.1209(2) 0.0489 Uani
C13 C 1.0000 -0.1651(5) 1.0269(3) 0.1395(2) 0.0563 Uani
C14 C 1.0000 -0.2842(4) 0.9975(3) 0.1552(2) 0.0600 Uani
C15 C 1.0000 -0.3064(4) 0.9176(3) 0.1506(2) 0.0604 Uani
C16 C 1.0000 -0.2086(4) 0.8674(3) 0.1301(2) 0.0516 Uani
C21 C 1.0000 0.1789(3) 0.8953(2) 0.0826(2) 0.0384 Uani
C22 C 1.0000 0.2377(4) 0.9215(2) 0.1362(2) 0.0449 Uani
C23 C 1.0000 0.3414(4) 0.9735(3) 0.1335(2) 0.0549 Uani
C24 C 1.0000 0.3835(4) 1.0003(3) 0.0764(3) 0.0563 Uani
C25 C 1.0000 0.3240(4) 0.9747(3) 0.0237(2) 0.0557 Uani
C26 C 1.0000 0.2215(4) 0.9223(2) 0.0266(2) 0.0482 Uani
C31 C 1.0000 -0.0126(4) 0.8110(2) 0.0118(2) 0.0371 Uani
C32 C 1.0000 0.0418(4) 0.7498(3) -0.0206(2) 0.0506 Uani
C33 C 1.0000 0.0069(5) 0.7354(3) -0.0809(2) 0.0567 Uani
C34 C 1.0000 -0.0835(4) 0.7811(3) -0.1092(2) 0.0539 Uani
C35 C 1.0000 -0.1383(5) 0.8430(3) -0.0775(2) 0.0555 Uani
C36 C 1.0000 -0.1030(4) 0.8572(3) -0.0173(2) 0.0509 Uani
C41 C 1.0000 0.4017(4) 0.6959(2) 0.1907(2) 0.0414 Uani
C42 C 1.0000 0.4126(4) 0.7704(2) 0.2165(2) 0.0485 Uani
C43 C 1.0000 0.5024(4) 0.7864(3) 0.2627(2) 0.0564 Uani
C44 C 1.0000 0.5826(4) 0.7269(3) 0.2835(2) 0.0575 Uani
C45 C 1.0000 0.5734(5) 0.6533(3) 0.2579(2) 0.0614 Uani
C46 C 1.0000 0.4839(4) 0.6374(3) 0.2121(2) 0.0528 Uani
C51 C 1.0000 0.2933(4) 0.5736(2) 0.1185(2) 0.0468 Uani
C52 C 1.0000 0.2001(5) 0.5240(3) 0.1438(2) 0.0558 Uani
C53 C 1.0000 0.2158(6) 0.4430(3) 0.1410(3) 0.0692 Uani
C54 C 1.0000 0.3240(7) 0.4111(3) 0.1133(3) 0.0692 Uani
C55 C 1.0000 0.4158(6) 0.4589(3) 0.0877(3) 0.0693 Uani
C56 C 1.0000 0.4009(5) 0.5402(3) 0.0901(3) 0.0595 Uani
C61 C 1.0000 0.3664(4) 0.7157(2) 0.0615(2) 0.0395 Uani
C62 C 1.0000 0.3377(4) 0.6852(3) 0.0038(2) 0.0505 Uani
C63 C 1.0000 0.3977(5) 0.7151(3) -0.0486(2) 0.0608 Uani
C64 C 1.0000 0.4864(6) 0.7744(3) -0.0433(2) 0.0649 Uani
C65 C 1.0000 0.5182(5) 0.8039(3) 0.0129(2) 0.0647 Uani
C66 C 1.0000 0.4579(4) 0.7760(2) 0.0656(2) 0.0514 Uani
B1 B 1.0000 0.7805(7) 0.4613(4) 0.1751(4) 0.0721 Uani
F1 F 1.0000 0.7485(5) 0.5348(2) 0.1622(2) 0.1180 Uani
F2 F 1.0000 0.8935(5) 0.4598(3) 0.2050(4) 0.1599 Uani
F3 F 1.0000 0.7889(9) 0.4191(4) 0.1262(3) 0.1887 Uani
F4 F 1.0000 0.6923(6) 0.4282(4) 0.2113(3) 0.1656 Uani
H11 H 1.0000 -0.0467 0.5975 0.2287 0.0633 Uiso
H21 H 1.0000 -0.1866 0.7243 0.2082 0.0598 Uiso
H31 H 1.0000 -0.0392 0.8447 0.2320 0.0549 Uiso
H41 H 1.0000 0.1879 0.7944 0.2624 0.0510 Uiso
H51 H 1.0000 0.1828 0.6422 0.2607 0.0530 Uiso
H71 H 1.0000 -0.1477 0.5060 0.0353 0.1924 Uiso
H72 H 1.0000 -0.2524 0.5775 0.0307 0.1924 Uiso
H73 H 1.0000 -0.1352 0.5713 -0.0191 0.1924 Uiso
H121 H 1.0000 0.0215 1.0002 0.1103 0.0499 Uiso
H131 H 1.0000 -0.1490 1.0851 0.1416 0.0593 Uiso
H141 H 1.0000 -0.3548 1.0331 0.1699 0.0652 Uiso
H151 H 1.0000 -0.3932 0.8955 0.1622 0.0619 Uiso
H161 H 1.0000 -0.2266 0.8098 0.1256 0.0534 Uiso
H221 H 1.0000 0.2056 0.9024 0.1773 0.0453 Uiso
H231 H 1.0000 0.3854 0.9916 0.1725 0.0550 Uiso
H241 H 1.0000 0.4571 1.0385 0.0738 0.0596 Uiso
H251 H 1.0000 0.3547 0.9943 -0.0176 0.0586 Uiso
H261 H 1.0000 0.1777 0.9033 -0.0122 0.0510 Uiso
H321 H 1.0000 0.1082 0.7153 0.0001 0.0530 Uiso
H331 H 1.0000 0.0472 0.6902 -0.1036 0.0584 Uiso
H341 H 1.0000 -0.1090 0.7699 -0.1530 0.0551 Uiso
H351 H 1.0000 -0.2056 0.8770 -0.0979 0.0580 Uiso
H361 H 1.0000 -0.1436 0.9018 0.0059 0.0515 Uiso
H421 H 1.0000 0.3546 0.8138 0.2017 0.0511 Uiso
H431 H 1.0000 0.5101 0.8410 0.2806 0.0574 Uiso
H441 H 1.0000 0.6463 0.7378 0.3174 0.0587 Uiso
H451 H 1.0000 0.6342 0.6102 0.2724 0.0641 Uiso
H461 H 1.0000 0.4786 0.5831 0.1937 0.0559 Uiso
H521 H 1.0000 0.1208 0.5468 0.1635 0.0581 Uiso
H531 H 1.0000 0.1475 0.4074 0.1591 0.0718 Uiso
H541 H 1.0000 0.3365 0.3526 0.1126 0.0709 Uiso
H551 H 1.0000 0.4943 0.4355 0.0668 0.0749 Uiso
H561 H 1.0000 0.4686 0.5754 0.0715 0.0635 Uiso
H621 H 1.0000 0.2726 0.6416 0.0000 0.0526 Uiso
H631 H 1.0000 0.3747 0.6924 -0.0900 0.0652 Uiso
H641 H 1.0000 0.5270 0.7962 -0.0819 0.0717 Uiso
H651 H 1.0000 0.5855 0.8474 0.0164 0.0684 Uiso
H661 H 1.0000 0.4807 0.7986 0.1070 0.0527 Uiso

loop_
_atom_type_symbol
_atom_type_scat_dispersion_real
_atom_type_scat_dispersion_imag
_atom_type_scat_source
C 0.0020 0.0020 International_Tables_Vol_IV_Table_2.2B
H 0.0000 0.0000 International_Tables_Vol_IV_Table_2.2B
Ru -1.4200 0.8360 International_Tables_Vol_IV_Table_2.2B
P 0.0900 0.0950 International_Tables_Vol_IV_Table_2.2B
N 0.0040 0.0030 International_Tables_Vol_IV_Table_2.2B
B 0.0000 0.0010 International_Tables_Vol_IV_Table_2.2B
F 0.0140 0.0100 International_Tables_Vol_IV_Table_2.2B

loop_
_geom_angle_atom_site_label_1
_geom_angle_atom_site_label_2
_geom_angle_atom_site_label_3
_geom_angle
_geom_angle_publ_flag
P1 Ru1 P2 101.16(3) no
P1 Ru1 N1 89.80(10) no
P2 Ru1 N1 92.20(10) no
P1 Ru1 C1 144.7(2) no
P2 Ru1 C1 114.1(2) no
N1 Ru1 C1 91.1(2) no
P1 Ru1 C2 106.90(10) no
P2 Ru1 C2 150.60(10) no
N1 Ru1 C2 96.4(2) no
C1 Ru1 C2 38.0(2) no
P1 Ru1 C3 91.20(10) no
P2 Ru1 C3 135.10(10) no
N1 Ru1 C3 131.2(2) no
C1 Ru1 C3 62.5(2) no
C2 Ru1 C3 37.4(2) no
P1 Ru1 C4 111.10(10) no
P2 Ru1 C4 99.00(10) no
N1 Ru1 C4 153.5(2) no
C1 Ru1 C4 62.5(2) no
C2 Ru1 C4 62.8(2) no
P1 Ru1 C5 148.70(10) no
P2 Ru1 C5 88.60(10) no
N1 Ru1 C5 119.8(2) no
C1 Ru1 C5 37.0(2) no
C2 Ru1 C5 62.7(2) no
C3 Ru1 C4 37.3(2) no
C3 Ru1 C5 62.3(2) no
C4 Ru1 C5 37.6(2) no
Ru1 P1 C11 113.30(10) no
Ru1 P1 C21 116.70(10) no
C11 P1 C21 101.4(2) no
Ru1 P1 C31 119.10(10) no
C11 P1 C31 100.2(2) no
C21 P1 C31 103.5(2) no
Ru1 P2 C41 113.00(10) no
Ru1 P2 C51 113.60(10) no
C41 P2 C51 101.0(2) no
Ru1 P2 C61 123.70(10) no
C41 P2 C61 101.7(2) no
C51 P2 C61 100.8(2) no
Ru1 N1 C6 169.8(5) no
Ru1 C1 C2 70.9(2) no
Ru1 C1 C5 71.3(2) no
C2 C1 C5 108.0(4) no
Ru1 C1 H11 123.4(3) no
C2 C1 H11 126.4(5) no
C5 C1 H11 125.6(5) no
Ru1 C2 C1 71.2(2) no
Ru1 C2 C3 71.4(2) no
C1 C2 C3 106.9(4) no
Ru1 C2 H21 122.5(3) no
C1 C2 H21 126.5(5) no
C3 C2 H21 126.5(5) no
Ru1 C3 C2 71.2(2) no
Ru1 C3 C4 71.2(2) no
C2 C3 C4 108.8(4) no
Ru1 C3 H31 123.7(3) no
C2 C3 H31 125.9(5) no
C4 C3 H31 125.3(5) no
Ru1 C4 C3 71.6(2) no
Ru1 C4 C5 71.3(2) no
C3 C4 C5 107.6(4) no
Ru1 C4 H41 122.8(3) no
C3 C4 H41 125.9(5) no
C5 C4 H41 126.5(5) no
Ru1 C5 C1 71.7(2) no
Ru1 C5 C4 71.1(2) no
C1 C5 C4 108.6(4) no
Ru1 C5 H51 122.5(3) no
C1 C5 H51 126.1(5) no
C4 C5 H51 125.3(5) no
N1 C6 C7 178.8(7) no
C6 C7 H71 112.4(11) no
C6 C7 H72 108.6(12) no
H71 C7 H72 110.3(10) no
C6 C7 H73 109.0(8) no
H71 C7 H73 110.4(14) no
H72 C7 H73 105.9(12) no
P1 C11 C12 122.0(3) no
P1 C11 C16 119.2(3) no
C12 C11 C16 118.8(4) no
C11 C12 C13 120.0(4) no
C11 C12 H121 120.2(4) no
C13 C12 H121 119.8(4) no
C12 C13 C14 121.2(4) no
C12 C13 H131 119.1(5) no
C14 C13 H131 119.8(4) no
C13 C14 C15 119.3(4) no
C13 C14 H141 120.8(5) no
C15 C14 H141 119.9(5) no
C14 C15 C16 120.4(4) no
C14 C15 H151 119.9(4) no
C16 C15 H151 119.7(5) no
C11 C16 C15 120.3(4) no
C11 C16 H161 119.9(4) no
C15 C16 H161 119.8(4) no
P1 C21 C22 116.7(3) no
P1 C21 C26 123.4(3) no
C22 C21 C26 119.9(4) no
C21 C22 C23 120.1(4) no
C21 C22 H221 119.9(4) no
C23 C22 H221 120.0(4) no
C22 C23 C24 119.4(4) no
C22 C23 H231 120.0(5) no
C24 C23 H231 120.6(4) no
C23 C24 C25 120.1(4) no
C23 C24 H241 120.2(6) no
C25 C24 H241 119.7(5) no
C24 C25 C26 120.3(4) no
C24 C25 H251 119.9(4) no
C26 C25 H251 119.7(5) no
C21 C26 C25 120.2(4) no
C21 C26 H261 119.3(4) no
C25 C26 H261 120.5(4) no
P1 C31 C32 119.0(3) no
P1 C31 C36 122.6(3) no
C32 C31 C36 118.4(4) no
C31 C32 C33 121.0(4) no
C31 C32 H321 119.4(4) no
C33 C32 H321 119.6(4) no
C32 C33 C34 120.3(4) no
C32 C33 H331 119.9(4) no
C34 C33 H331 119.8(4) no
C33 C34 C35 119.4(4) no
C33 C34 H341 119.8(4) no
C35 C34 H341 120.8(4) no
C34 C35 C36 120.1(4) no
C34 C35 H351 120.1(4) no
C36 C35 H351 119.7(4) no
C31 C36 C35 120.8(4) no
C31 C36 H361 119.1(4) no
C35 C36 H361 120.1(4) no
P2 C41 C42 118.7(3) no
P2 C41 C46 123.1(3) no
C42 C41 C46 118.2(4) no
C41 C42 C43 121.6(4) no
C41 C42 H421 119.7(4) no
C43 C42 H421 118.7(4) no
C42 C43 C44 119.1(4) no
C42 C43 H431 120.7(4) no
C44 C43 H431 120.2(4) no
C43 C44 C45 119.8(4) no
C43 C44 H441 119.5(5) no
C45 C44 H441 120.7(5) no
C44 C45 C46 121.0(4) no
C44 C45 H451 119.6(5) no
C46 C45 H451 119.4(5) no
C41 C46 C45 120.3(4) no
C41 C46 H461 119.7(4) no
C45 C46 H461 120.0(4) no
P2 C51 C52 119.7(3) no
P2 C51 C56 121.4(3) no
C52 C51 C56 118.6(4) no
C51 C52 C53 120.3(5) no
C51 C52 H521 119.9(4) no
C53 C52 H521 119.8(5) no
C52 C53 C54 120.2(5) no
C52 C53 H531 119.8(6) no
C54 C53 H531 120.0(5) no
C53 C54 C55 120.4(4) no
C53 C54 H541 120.0(6) no
C55 C54 H541 119.7(6) no
C54 C55 C56 119.9(5) no
C54 C55 H551 120.4(5) no
C56 C55 H551 119.7(6) no
C51 C56 C55 120.6(5) no
C51 C56 H561 119.4(4) no
C55 C56 H561 120.0(5) no
P2 C61 C62 120.1(3) no
P2 C61 C66 121.5(3) no
C62 C61 C66 118.3(4) no
C61 C62 C63 120.5(4) no
C61 C62 H621 119.4(4) no
C63 C62 H621 120.1(4) no
C62 C63 C64 120.0(5) no
C62 C63 H631 119.2(5) no
C64 C63 H631 120.8(5) no
C63 C64 C65 120.4(4) no
C63 C64 H641 118.8(5) no
C65 C64 H641 120.8(5) no
C64 C65 C66 120.5(5) no
C64 C65 H651 119.8(5) no
C66 C65 H651 119.6(5) no
C61 C66 C65 120.2(4) no
C61 C66 H661 119.6(4) no
C65 C66 H661 120.3(4) no
F1 B1 F2 109.8(6) no
F1 B1 F3 111.8(7) no
F2 B1 F3 109.4(7) no
F1 B1 F4 110.9(7) no
F2 B1 F4 107.5(7) no
F3 B1 F4 107.5(7) no

loop_
_geom_bond_atom_site_label_1
_geom_bond_site_symmetry_1
_geom_bond_atom_site_label_2
_geom_bond_site_symmetry_2
_geom_bond_distance
_geom_bond_publ_flag
Ru1 . P1 . 2.3434(9) yes
Ru1 . P2 . 2.365(1) yes
Ru1 . N1 . 2.040(3) yes
Ru1 . C1 . 2.210(4) yes
Ru1 . C2 . 2.205(4) yes
Ru1 . C3 . 2.208(4) yes
Ru1 . C4 . 2.202(4) yes
Ru1 . C5 . 2.204(4) yes
P1 . C11 . 1.838(4) no
P1 . C21 . 1.834(4) no
P1 . C31 . 1.842(4) no
P2 . C41 . 1.849(4) no
P2 . C51 . 1.832(4) no
P2 . C61 . 1.839(4) no
N1 . C6 . 1.129(6) yes
C1 . C2 . 1.436(7) yes
C1 . C5 . 1.399(7) yes
C1 . H11 . 1.013(5) no
C2 . C3 . 1.416(7) yes
C2 . H21 . 1.009(5) no
C3 . C4 . 1.409(7) yes
C3 . H31 . 1.007(4) no
C4 . C5 . 1.419(7) yes
C4 . H41 . 1.005(5) no
C5 . H51 . 1.006(4) no
C6 . C7 . 1.450(9) yes
C7 . H71 . 0.97(1) no
C7 . H72 . 1.02(2) no
C7 . H73 . 1.02(1) no
C11 . C12 . 1.402(5) no
C11 . C16 . 1.388(5) no
C12 . C13 . 1.391(6) no
C12 . H121 . 1.004(4) no
C13 . C14 . 1.373(7) no
C13 . H131 . 1.008(5) no
C14 . C15 . 1.386(7) no
C14 . H141 . 1.002(4) no
C15 . C16 . 1.399(6) no
C15 . H151 . 1.005(4) no
C16 . H161 . 1.004(4) no
C21 . C22 . 1.388(6) no
C21 . C26 . 1.380(5) no
C22 . C23 . 1.392(6) no
C22 . H221 . 1.010(4) no
C23 . C24 . 1.396(7) no
C23 . H231 . 1.012(5) no
C24 . C25 . 1.373(8) no
C24 . H241 . 1.002(4) no
C25 . C26 . 1.387(6) no
C25 . H251 . 1.012(5) no
C26 . H261 . 1.010(5) no
C31 . C32 . 1.381(6) no
C31 . C36 . 1.374(5) no
C32 . C33 . 1.383(6) no
C32 . H321 . 1.007(4) no
C33 . C34 . 1.361(6) no
C33 . H331 . 1.008(4) no
C34 . C35 . 1.385(6) no
C34 . H341 . 1.007(4) no
C35 . C36 . 1.382(6) no
C35 . H351 . 1.006(4) no
C36 . H361 . 1.005(4) no
C41 . C42 . 1.393(6) no
C41 . C46 . 1.389(6) no
C42 . C43 . 1.392(6) no
C42 . H421 . 1.005(4) no
C43 . C44 . 1.385(7) no
C43 . H431 . 1.013(5) no
C44 . C45 . 1.376(7) no
C44 . H441 . 1.004(4) no
C45 . C46 . 1.385(6) no
C45 . H451 . 1.016(5) no
C46 . H461 . 1.010(5) no
C51 . C52 . 1.396(6) no
C51 . C56 . 1.396(6) no
C52 . C53 . 1.393(7) no
C52 . H521 . 1.006(5) no
C53 . C54 . 1.383(8) no
C53 . H531 . 1.011(6) no
C54 . C55 . 1.371(8) no
C54 . H541 . 1.007(5) no
C55 . C56 . 1.397(6) no
C55 . H551 . 1.014(6) no
C56 . H561 . 1.008(5) no
C61 . C62 . 1.391(6) no
C61 . C66 . 1.398(6) no
C62 . C63 . 1.398(6) no
C62 . H621 . 1.005(4) no
C63 . C64 . 1.369(8) no
C63 . H631 . 1.010(5) no
C64 . C65 . 1.363(8) no
C64 . H641 . 1.013(5) no
C65 . C66 . 1.394(6) no
C65 . H651 . 1.019(5) no
C66 . H661 . 1.008(4) no
B1 . F1 . 1.327(7) no
B1 . F2 . 1.334(8) no
B1 . F3 . 1.290(9) no
B1 . F4 . 1.333(8) no
